data_4131557
loop_
_publ_author_name
'Taylor, Jordan W.'
'McSkimming, Alex'
'Guzman, Camilo F.'
'Harman, W. Hill'

_publ_section_title
;
 N-Heterocyclic Carbene-Stabilized Boranthrene as a Metal-Free Platform
 for the Activation of Small Molecules.
;
_journal_issue 32
_journal_name_full 'Journal of the American Chemical Society'
_journal_page_first 11032
_journal_page_last 11035
_journal_paper_doi 10.1021/jacs.7b06772
_journal_volume 139
_journal_year 2017
_chemical_formula_sum 'C66 H80 B2 N4 O2'
_chemical_formula_weight 982.96
_space_group_crystal_system triclinic
_space_group_IT_number 2
_space_group_name_Hall '-P 1'
_space_group_name_H-M_alt 'P -1'
_atom_sites_solution_hydrogens geom
_audit_creation_method SHELXL-2013
_cell_angle_alpha 99.6469(13)
_cell_angle_beta 93.4959(13)
_cell_angle_gamma 117.3094(12)
_cell_formula_units_Z 2
_cell_length_a 12.2955(9)
_cell_length_b 13.3751(10)
_cell_length_c 20.8112(15)
_cell_measurement_reflns_used 9963
_cell_measurement_temperature 200(2)
_cell_measurement_theta_max 24.95
_cell_measurement_theta_min 2.16
_cell_volume 2960.7(4)
_computing_cell_refinement 'Bruker SAINT'
_computing_data_collection 'Bruker APEX2'
_computing_data_reduction 'Bruker SAINT'
_computing_molecular_graphics 'Bruker SHELXTL'
_computing_publication_material 'Bruker SHELXTL'
_computing_structure_refinement 'SHELXL-2013 (Sheldrick, 2013)'
_computing_structure_solution 'SHELXS-97 (Sheldrick 2008)'
_diffrn_ambient_temperature 200(2)
_diffrn_measured_fraction_theta_full 1.000
_diffrn_measured_fraction_theta_max 1.000
_diffrn_measurement_device_type 'Bruker APEX-II CCD'
_diffrn_measurement_method '\f and \w scans'
_diffrn_radiation_type MoK\a
_diffrn_radiation_wavelength 0.71073
_diffrn_reflns_av_R_equivalents 0.0396
_diffrn_reflns_av_unetI/netI 0.0337
_diffrn_reflns_Laue_measured_fraction_full 1.000
_diffrn_reflns_Laue_measured_fraction_max 1.000
_diffrn_reflns_limit_h_max 15
_diffrn_reflns_limit_h_min -15
_diffrn_reflns_limit_k_max 16
_diffrn_reflns_limit_k_min -16
_diffrn_reflns_limit_l_max 26
_diffrn_reflns_limit_l_min -26
_diffrn_reflns_number 54175
_diffrn_reflns_point_group_measured_fraction_full 1.000
_diffrn_reflns_point_group_measured_fraction_max 1.000
_diffrn_reflns_theta_full 25.242
_diffrn_reflns_theta_max 26.372
_diffrn_reflns_theta_min 1.757
_exptl_absorpt_coefficient_mu 0.065
_exptl_absorpt_correction_type multi-scan
_exptl_absorpt_process_details 'Bruker SADABS'
_exptl_crystal_colour 'light yellow'
_exptl_crystal_density_diffrn 1.103
_exptl_crystal_density_meas ?
_exptl_crystal_density_method 'not measured'
_exptl_crystal_description 'prism frag'
_exptl_crystal_F_000 1060
_exptl_crystal_size_max 0.253
_exptl_crystal_size_mid 0.237
_exptl_crystal_size_min 0.179
_exptl_transmission_factor_max 0.988
_exptl_transmission_factor_min 0.908
_refine_diff_density_max 0.471
_refine_diff_density_min -0.198
_refine_diff_density_rms 0.033
_refine_ls_extinction_method none
_refine_ls_goodness_of_fit_ref 1.028
_refine_ls_hydrogen_treatment constr
_refine_ls_matrix_type full
_refine_ls_number_parameters 683
_refine_ls_number_reflns 12119
_refine_ls_number_restraints 0
_refine_ls_restrained_S_all 1.028
_refine_ls_R_factor_all 0.0703
_refine_ls_R_factor_gt 0.0467
_refine_ls_shift/su_max 0.001
_refine_ls_shift/su_mean 0.000
_refine_ls_structure_factor_coef Fsqd
_refine_ls_weighting_details 'w=1/[\s^2^(Fo^2^)+(0.0496P)^2^+0.8264P] where P=(Fo^2^+2Fc^2^)/3'
_refine_ls_weighting_scheme calc
_refine_ls_wR_factor_gt 0.1099
_refine_ls_wR_factor_ref 0.1223
_reflns_Friedel_coverage 0.000
_reflns_number_gt 8797
_reflns_number_total 12119
_reflns_threshold_expression 'I > 2\s(I)'
_cod_data_source_file ja7b06772_si_001.cif
_cod_data_source_block hh153JT72_0m
_cod_depositor_comments
;
The following automatic conversions were performed:

data item '_exptl_crystal_density_meas' value 'not measured' was
changed to '?' -- the value is perceived as not measured.

Automatic conversion script
Id: cif_fix_values 6909 2019-04-08 15:41:33Z antanas 
;
_cod_original_cell_volume 2960.6(4)
_cod_database_code 4131557
_shelx_space_group_comment
; 
The symmetry employed for this shelxl refinement is uniquely defined 
by the following loop, which should always be used as a source of 
symmetry information in preference to the above space-group names. 
They are only intended as comments. 
;
_shelx_estimated_absorpt_t_min 0.984
_shelx_estimated_absorpt_t_max 0.988
_shelxl_version_number 2013-4

loop_
_space_group_symop_operation_xyz
'x, y, z'
'-x, -y, -z'

loop_
_atom_site_label
_atom_site_type_symbol
_atom_site_fract_x
_atom_site_fract_y
_atom_site_fract_z
_atom_site_U_iso_or_equiv
_atom_site_adp_type
_atom_site_occupancy
_atom_site_site_symmetry_order
_atom_site_calc_flag
_atom_site_refinement_flags_posn
_atom_site_refinement_flags_adp
B1 B 0.22206(15) 1.02621(14) 0.28750(8) 0.0265(3) Uani 1 1 d . .
O1 O 0.24189(10) 1.00417(9) 0.21708(5) 0.0343(3) Uani 1 1 d . .
C1 C 0.32821(13) 1.02719(12) 0.33828(7) 0.0265(3) Uani 1 1 d . .
C2 C 0.39721(14) 1.10866(13) 0.39574(7) 0.0319(3) Uani 1 1 d . .
H2 H 0.3864 1.1749 0.4077 0.038 Uiso 1 1 calc R U
C3 C 0.48183(15) 1.09544(14) 0.43622(8) 0.0383(4) Uani 1 1 d . .
H3 H 0.5266 1.1508 0.4760 0.046 Uiso 1 1 calc R U
C4 C 0.49969(15) 1.00072(14) 0.41765(8) 0.0357(4) Uani 1 1 d . .
H4 H 0.5595 0.9922 0.4439 0.043 Uiso 1 1 calc R U
C5 C 0.43083(14) 0.91816(13) 0.36088(8) 0.0339(3) Uani 1 1 d . .
H5 H 0.4452 0.8540 0.3489 0.041 Uiso 1 1 calc R U
C6 C 0.34159(13) 0.92575(12) 0.32086(7) 0.0290(3) Uani 1 1 d . .
C1A C 0.24602(13) 1.16004(12) 0.29375(7) 0.0263(3) Uani 1 1 d . .
N1A N 0.19771(11) 1.22136(10) 0.32858(6) 0.0280(3) Uani 1 1 d . .
C2A C 0.26407(15) 1.33722(13) 0.32856(8) 0.0356(4) Uani 1 1 d . .
H2A H 0.2486 1.3969 0.3499 0.043 Uiso 1 1 calc R U
C3A C 0.35374(16) 1.34925(13) 0.29299(8) 0.0374(4) Uani 1 1 d . .
H3A H 0.4145 1.4195 0.2843 0.045 Uiso 1 1 calc R U
N2A N 0.34253(11) 1.24118(10) 0.27092(6) 0.0301(3) Uani 1 1 d . .
C4A C 0.07942(14) 1.17856(12) 0.35218(7) 0.0297(3) Uani 1 1 d . .
C5A C -0.02573(15) 1.14615(14) 0.30644(8) 0.0364(4) Uani 1 1 d . .
C6A C -0.13822(16) 1.10738(15) 0.32970(9) 0.0440(4) Uani 1 1 d . .
H6A H -0.2120 1.0823 0.2999 0.053 Uiso 1 1 calc R U
C7A C -0.14477(16) 1.10458(16) 0.39538(10) 0.0469(4) Uani 1 1 d . .
H7A H -0.2229 1.0770 0.4102 0.056 Uiso 1 1 calc R U
C8A C -0.03922(16) 1.14132(15) 0.43946(9) 0.0424(4) Uani 1 1 d . .
H8A H -0.0451 1.1406 0.4847 0.051 Uiso 1 1 calc R U
C9A C 0.07627(15) 1.17957(13) 0.41896(8) 0.0334(3) Uani 1 1 d . .
C10A C -0.02015(17) 1.15208(17) 0.23437(9) 0.0456(4) Uani 1 1 d . .
H10A H 0.0693 1.1949 0.2298 0.055 Uiso 1 1 calc R U
C11A C -0.0738(2) 1.0334(2) 0.18970(10) 0.0733(7) Uani 1 1 d . .
H11A H -0.0276 0.9946 0.2022 0.110 Uiso 1 1 calc R U
H11B H -0.0677 1.0408 0.1438 0.110 Uiso 1 1 calc R U
H11C H -0.1611 0.9881 0.1941 0.110 Uiso 1 1 calc R U
C12A C -0.0825(2) 1.2196(2) 0.21266(11) 0.0705(6) Uani 1 1 d . .
H12A H -0.1723 1.1750 0.2109 0.106 Uiso 1 1 calc R U
H12B H -0.0643 1.2336 0.1688 0.106 Uiso 1 1 calc R U
H12C H -0.0507 1.2935 0.2443 0.106 Uiso 1 1 calc R U
C13A C 0.19115(16) 1.21997(14) 0.46867(8) 0.0376(4) Uani 1 1 d . .
H13A H 0.2637 1.2435 0.4444 0.045 Uiso 1 1 calc R U
C14A C 0.18416(18) 1.12316(17) 0.50081(9) 0.0512(5) Uani 1 1 d . .
H14A H 0.1164 1.1011 0.5269 0.077 Uiso 1 1 calc R U
H14B H 0.2626 1.1498 0.5297 0.077 Uiso 1 1 calc R U
H14C H 0.1690 1.0564 0.4665 0.077 Uiso 1 1 calc R U
C15A C 0.2130(2) 1.32572(17) 0.52048(9) 0.0560(5) Uani 1 1 d . .
H15A H 0.2190 1.3870 0.4985 0.084 Uiso 1 1 calc R U
H15B H 0.2904 1.3531 0.5505 0.084 Uiso 1 1 calc R U
H15C H 0.1438 1.3048 0.5456 0.084 Uiso 1 1 calc R U
C16A C 0.42104(15) 1.23043(13) 0.22334(8) 0.0357(4) Uani 1 1 d . .
C17A C 0.54487(16) 1.26688(14) 0.24652(9) 0.0414(4) Uani 1 1 d . .
C18A C 0.62246(19) 1.27537(18) 0.19888(11) 0.0573(5) Uani 1 1 d . .
H18A H 0.7076 1.2999 0.2126 0.069 Uiso 1 1 calc R U
C19A C 0.5782(2) 1.2491(2) 0.13294(12) 0.0681(6) Uani 1 1 d . .
H19A H 0.6328 1.2562 0.1016 0.082 Uiso 1 1 calc R U
C20A C 0.4555(2) 1.21257(19) 0.11193(10) 0.0620(6) Uani 1 1 d . .
H20A H 0.4264 1.1939 0.0660 0.074 Uiso 1 1 calc R U
C21A C 0.37267(18) 1.20208(16) 0.15613(9) 0.0452(4) Uani 1 1 d . .
C22A C 0.59719(16) 1.29743(15) 0.31870(9) 0.0438(4) Uani 1 1 d . .
H22A H 0.5263 1.2752 0.3442 0.053 Uiso 1 1 calc R U
C23A C 0.6836(2) 1.42694(18) 0.34314(13) 0.0714(6) Uani 1 1 d . .
H23A H 0.7558 1.4503 0.3202 0.107 Uiso 1 1 calc R U
H23B H 0.7111 1.4442 0.3908 0.107 Uiso 1 1 calc R U
H23C H 0.6393 1.4693 0.3341 0.107 Uiso 1 1 calc R U
C24A C 0.66578(19) 1.23138(19) 0.33308(12) 0.0606(6) Uani 1 1 d . .
H24A H 0.6110 1.1485 0.3164 0.091 Uiso 1 1 calc R U
H24B H 0.6911 1.2472 0.3808 0.091 Uiso 1 1 calc R U
H24C H 0.7393 1.2560 0.3112 0.091 Uiso 1 1 calc R U
C25A C 0.23907(19) 1.16489(17) 0.13112(9) 0.0514(5) Uani 1 1 d . .
H25A H 0.1927 1.1480 0.1692 0.062 Uiso 1 1 calc R U
C26A C 0.2260(3) 1.2623(2) 0.10845(14) 0.0865(8) Uani 1 1 d . .
H26A H 0.2613 1.3306 0.1448 0.130 Uiso 1 1 calc R U
H26B H 0.1381 1.2377 0.0951 0.130 Uiso 1 1 calc R U
H26C H 0.2701 1.2810 0.0709 0.130 Uiso 1 1 calc R U
C27A C 0.1796(2) 1.0548(2) 0.07730(11) 0.0758(7) Uani 1 1 d . .
H27A H 0.2214 1.0687 0.0386 0.114 Uiso 1 1 calc R U
H27B H 0.0917 1.0312 0.0650 0.114 Uiso 1 1 calc R U
H27C H 0.1875 0.9935 0.0937 0.114 Uiso 1 1 calc R U
B2 B 0.24254(16) 0.84268(14) 0.25472(8) 0.0285(4) Uani 1 1 d . .
O2 O 0.27107(10) 0.90845(9) 0.20129(5) 0.0359(3) Uani 1 1 d . .
C7 C 0.10501(14) 0.81461(12) 0.27256(7) 0.0289(3) Uani 1 1 d . .
C8 C 0.00366(14) 0.70737(13) 0.26900(8) 0.0355(4) Uani 1 1 d . .
H8 H 0.0088 0.6398 0.2511 0.043 Uiso 1 1 calc R U
C9 C -0.10485(15) 0.69636(15) 0.29086(9) 0.0435(4) Uani 1 1 d . .
H9 H -0.1733 0.6222 0.2877 0.052 Uiso 1 1 calc R U
C10 C -0.11207(15) 0.79400(15) 0.31719(9) 0.0425(4) Uani 1 1 d . .
H10 H -0.1841 0.7876 0.3346 0.051 Uiso 1 1 calc R U
C11 C -0.01410(15) 0.90201(14) 0.31841(8) 0.0372(4) Uani 1 1 d . .
H11 H -0.0216 0.9686 0.3356 0.045 Uiso 1 1 calc R U
C12 C 0.09446(14) 0.91613(13) 0.29533(7) 0.0290(3) Uani 1 1 d . .
C1B C 0.22982(13) 0.71789(13) 0.21807(7) 0.0293(3) Uani 1 1 d . .
N1B N 0.23353(11) 0.63180(10) 0.24385(6) 0.0294(3) Uani 1 1 d . .
C2B C 0.18166(15) 0.52956(13) 0.19642(8) 0.0373(4) Uani 1 1 d . .
H2B H 0.1723 0.4574 0.2025 0.045 Uiso 1 1 calc R U
C3B C 0.14730(16) 0.55149(14) 0.14066(8) 0.0407(4) Uani 1 1 d . .
H3B H 0.1091 0.4978 0.0996 0.049 Uiso 1 1 calc R U
N2B N 0.17755(12) 0.66692(11) 0.15359(6) 0.0341(3) Uani 1 1 d . .
C4B C 0.31029(14) 0.64150(12) 0.30348(7) 0.0302(3) Uani 1 1 d . .
C5B C 0.43030(14) 0.65978(13) 0.29655(8) 0.0345(4) Uani 1 1 d . .
C6B C 0.50304(15) 0.66374(14) 0.35184(9) 0.0417(4) Uani 1 1 d . .
H6B H 0.5848 0.6757 0.3488 0.050 Uiso 1 1 calc R U
C7B C 0.45899(16) 0.65066(15) 0.41081(9) 0.0444(4) Uani 1 1 d . .
H7B H 0.5105 0.6545 0.4481 0.053 Uiso 1 1 calc R U
C8B C 0.34053(16) 0.63200(14) 0.41571(8) 0.0406(4) Uani 1 1 d . .
H8B H 0.3113 0.6230 0.4567 0.049 Uiso 1 1 calc R U
C9B C 0.26218(15) 0.62585(13) 0.36220(8) 0.0340(4) Uani 1 1 d . .
C10B C 0.48604(15) 0.68213(14) 0.23382(9) 0.0408(4) Uani 1 1 d . .
H10B H 0.4188 0.6696 0.1989 0.049 Uiso 1 1 calc R U
C11B C 0.5360(2) 0.59964(19) 0.20892(11) 0.0602(5) Uani 1 1 d . .
H11D H 0.5996 0.6075 0.2432 0.090 Uiso 1 1 calc R U
H11E H 0.5724 0.6183 0.1691 0.090 Uiso 1 1 calc R U
H11F H 0.4682 0.5202 0.1985 0.090 Uiso 1 1 calc R U
C12B C 0.58755(18) 0.80779(17) 0.24463(11) 0.0590(5) Uani 1 1 d . .
H12D H 0.5514 0.8592 0.2552 0.089 Uiso 1 1 calc R U
H12E H 0.6246 0.8202 0.2044 0.089 Uiso 1 1 calc R U
H12F H 0.6516 0.8243 0.2813 0.089 Uiso 1 1 calc R U
C13B C 0.13277(17) 0.60486(16) 0.37115(9) 0.0450(4) Uani 1 1 d . .
H13B H 0.0898 0.6005 0.3276 0.054 Uiso 1 1 calc R U
C14B C 0.05727(19) 0.4905(2) 0.39118(13) 0.0710(6) Uani 1 1 d . .
H14D H 0.0524 0.4272 0.3576 0.106 Uiso 1 1 calc R U
H14E H -0.0265 0.4790 0.3951 0.106 Uiso 1 1 calc R U
H14F H 0.0974 0.4920 0.4337 0.106 Uiso 1 1 calc R U
C15B C 0.1363(2) 0.7045(2) 0.42035(11) 0.0712(6) Uani 1 1 d . .
H15D H 0.1744 0.7086 0.4642 0.107 Uiso 1 1 calc R U
H15E H 0.0516 0.6921 0.4221 0.107 Uiso 1 1 calc R U
H15F H 0.1851 0.7768 0.4066 0.107 Uiso 1 1 calc R U
C16B C 0.16505(17) 0.71875(15) 0.09904(8) 0.0409(4) Uani 1 1 d . .
C17B C 0.27191(19) 0.78195(16) 0.07291(8) 0.0469(4) Uani 1 1 d . .
C18B C 0.2551(2) 0.81677(19) 0.01526(9) 0.0635(6) Uani 1 1 d . .
H18B H 0.3252 0.8599 -0.0041 0.076 Uiso 1 1 calc R U
C19B C 0.1386(3) 0.7897(2) -0.01409(10) 0.0733(7) Uani 1 1 d . .
H19B H 0.1291 0.8133 -0.0537 0.088 Uiso 1 1 calc R U
C20B C 0.0367(2) 0.7293(2) 0.01334(10) 0.0666(6) Uani 1 1 d . .
H20B H -0.0427 0.7122 -0.0074 0.080 Uiso 1 1 calc R U
C21B C 0.04610(19) 0.69205(16) 0.07107(8) 0.0493(5) Uani 1 1 d . .
C22B C 0.40089(18) 0.81211(16) 0.10318(9) 0.0496(5) Uani 1 1 d . .
H22B H 0.3965 0.7995 0.1492 0.060 Uiso 1 1 calc R U
C23B C 0.4426(2) 0.7301(2) 0.06592(11) 0.0746(7) Uani 1 1 d . .
H23D H 0.3854 0.6506 0.0682 0.112 Uiso 1 1 calc R U
H23E H 0.5264 0.7508 0.0861 0.112 Uiso 1 1 calc R U
H23F H 0.4427 0.7363 0.0197 0.112 Uiso 1 1 calc R U
C24B C 0.4933(2) 0.9378(2) 0.10833(14) 0.0861(8) Uani 1 1 d . .
H24D H 0.5060 0.9519 0.0640 0.129 Uiso 1 1 calc R U
H24E H 0.5724 0.9559 0.1337 0.129 Uiso 1 1 calc R U
H24F H 0.4613 0.9869 0.1307 0.129 Uiso 1 1 calc R U
C25B C -0.06898(19) 0.63030(18) 0.10056(10) 0.0563(5) Uani 1 1 d . .
H25B H -0.0443 0.6110 0.1415 0.068 Uiso 1 1 calc R U
C26B C -0.1639(2) 0.5174(2) 0.05384(13) 0.0885(8) Uani 1 1 d . .
H26D H -0.1890 0.5339 0.0130 0.133 Uiso 1 1 calc R U
H26E H -0.2368 0.4793 0.0750 0.133 Uiso 1 1 calc R U
H26F H -0.1269 0.4666 0.0436 0.133 Uiso 1 1 calc R U
C27B C -0.1255(2) 0.7098(2) 0.12044(12) 0.0816(8) Uani 1 1 d . .
H27D H -0.0630 0.7815 0.1502 0.122 Uiso 1 1 calc R U
H27E H -0.1962 0.6711 0.1430 0.122 Uiso 1 1 calc R U
H27F H -0.1536 0.7276 0.0809 0.122 Uiso 1 1 calc R U

loop_
_atom_site_aniso_label
_atom_site_aniso_U_11
_atom_site_aniso_U_22
_atom_site_aniso_U_33
_atom_site_aniso_U_23
_atom_site_aniso_U_13
_atom_site_aniso_U_12
B1 0.0306(9) 0.0239(8) 0.0265(8) 0.0037(7) 0.0059(7) 0.0147(7)
O1 0.0474(7) 0.0327(6) 0.0316(6) 0.0075(5) 0.0095(5) 0.0258(5)
C1 0.0274(8) 0.0236(7) 0.0296(8) 0.0095(6) 0.0091(6) 0.0113(6)
C2 0.0345(8) 0.0289(8) 0.0324(8) 0.0049(6) 0.0076(7) 0.0154(7)
C3 0.0405(9) 0.0368(9) 0.0290(8) 0.0027(7) 0.0010(7) 0.0133(8)
C4 0.0344(9) 0.0379(9) 0.0356(9) 0.0122(7) 0.0011(7) 0.0171(7)
C5 0.0344(8) 0.0271(8) 0.0403(9) 0.0075(7) 0.0027(7) 0.0151(7)
C6 0.0281(8) 0.0285(8) 0.0310(8) 0.0085(6) 0.0058(6) 0.0133(6)
C1A 0.0287(8) 0.0287(7) 0.0245(7) 0.0065(6) 0.0042(6) 0.0160(6)
N1A 0.0300(7) 0.0265(6) 0.0308(7) 0.0061(5) 0.0069(5) 0.0160(5)
C2A 0.0413(9) 0.0254(8) 0.0443(9) 0.0070(7) 0.0106(7) 0.0189(7)
C3A 0.0433(10) 0.0262(8) 0.0476(10) 0.0131(7) 0.0138(8) 0.0180(7)
N2A 0.0347(7) 0.0276(6) 0.0335(7) 0.0107(5) 0.0118(6) 0.0173(6)
C4A 0.0307(8) 0.0273(8) 0.0371(8) 0.0078(6) 0.0101(7) 0.0181(7)
C5A 0.0360(9) 0.0367(9) 0.0422(9) 0.0081(7) 0.0070(7) 0.0220(7)
C6A 0.0329(9) 0.0468(10) 0.0572(11) 0.0112(9) 0.0058(8) 0.0232(8)
C7A 0.0371(10) 0.0500(11) 0.0628(12) 0.0179(9) 0.0211(9) 0.0251(9)
C8A 0.0457(10) 0.0474(10) 0.0445(10) 0.0132(8) 0.0193(8) 0.0283(9)
C9A 0.0378(9) 0.0323(8) 0.0369(9) 0.0074(7) 0.0117(7) 0.0217(7)
C10A 0.0413(10) 0.0595(11) 0.0405(10) 0.0080(8) 0.0032(8) 0.0290(9)
C11A 0.1024(19) 0.0714(15) 0.0474(12) 0.0021(11) 0.0070(12) 0.0466(14)
C12A 0.0944(18) 0.0895(17) 0.0523(13) 0.0239(12) 0.0079(12) 0.0621(15)
C13A 0.0414(9) 0.0445(9) 0.0321(8) 0.0071(7) 0.0096(7) 0.0247(8)
C14A 0.0549(12) 0.0580(12) 0.0482(11) 0.0191(9) 0.0088(9) 0.0305(10)
C15A 0.0618(13) 0.0585(12) 0.0459(11) -0.0063(9) 0.0005(9) 0.0340(11)
C16A 0.0446(10) 0.0324(8) 0.0419(9) 0.0174(7) 0.0221(8) 0.0234(8)
C17A 0.0427(10) 0.0348(9) 0.0575(11) 0.0215(8) 0.0242(8) 0.0218(8)
C18A 0.0513(12) 0.0609(13) 0.0766(15) 0.0317(11) 0.0351(11) 0.0325(10)
C19A 0.0785(16) 0.0819(16) 0.0680(15) 0.0354(12) 0.0510(13) 0.0473(14)
C20A 0.0829(16) 0.0740(14) 0.0469(11) 0.0273(10) 0.0335(11) 0.0448(13)
C21A 0.0630(12) 0.0467(10) 0.0413(10) 0.0208(8) 0.0235(9) 0.0333(9)
C22A 0.0346(9) 0.0399(10) 0.0616(12) 0.0201(8) 0.0140(8) 0.0178(8)
C23A 0.0607(14) 0.0451(12) 0.0961(18) 0.0147(12) 0.0008(12) 0.0167(11)
C24A 0.0509(12) 0.0672(13) 0.0849(15) 0.0379(12) 0.0260(11) 0.0369(11)
C25A 0.0693(13) 0.0625(12) 0.0357(10) 0.0175(9) 0.0120(9) 0.0398(11)
C26A 0.105(2) 0.0941(19) 0.0881(18) 0.0389(15) 0.0068(15) 0.0649(17)
C27A 0.0888(18) 0.0853(17) 0.0490(13) 0.0043(12) 0.0047(12) 0.0422(15)
B2 0.0337(9) 0.0249(8) 0.0283(9) 0.0028(7) 0.0016(7) 0.0165(7)
O2 0.0495(7) 0.0329(6) 0.0332(6) 0.0055(5) 0.0095(5) 0.0264(5)
C7 0.0312(8) 0.0268(8) 0.0273(8) 0.0039(6) -0.0018(6) 0.0141(7)
C8 0.0349(9) 0.0269(8) 0.0423(9) 0.0051(7) -0.0014(7) 0.0145(7)
C9 0.0317(9) 0.0325(9) 0.0609(11) 0.0164(8) 0.0039(8) 0.0092(7)
C10 0.0321(9) 0.0426(10) 0.0576(11) 0.0188(8) 0.0144(8) 0.0185(8)
C11 0.0351(9) 0.0334(9) 0.0471(10) 0.0099(7) 0.0104(7) 0.0188(7)
C12 0.0297(8) 0.0298(8) 0.0290(8) 0.0066(6) 0.0025(6) 0.0158(7)
C1B 0.0273(8) 0.0290(8) 0.0307(8) 0.0025(6) 0.0035(6) 0.0140(6)
N1B 0.0303(7) 0.0237(6) 0.0335(7) 0.0020(5) 0.0035(5) 0.0139(5)
C2B 0.0412(9) 0.0242(8) 0.0427(9) -0.0013(7) 0.0042(7) 0.0156(7)
C3B 0.0468(10) 0.0302(9) 0.0388(9) -0.0067(7) 0.0002(8) 0.0185(8)
N2B 0.0402(8) 0.0314(7) 0.0298(7) -0.0009(5) 0.0011(6) 0.0192(6)
C4B 0.0336(8) 0.0227(7) 0.0353(8) 0.0037(6) 0.0014(6) 0.0156(7)
C5B 0.0332(8) 0.0267(8) 0.0434(9) 0.0077(7) 0.0049(7) 0.0144(7)
C6B 0.0327(9) 0.0390(9) 0.0541(11) 0.0109(8) 0.0014(8) 0.0182(8)
C7B 0.0450(10) 0.0423(10) 0.0456(10) 0.0097(8) -0.0042(8) 0.0220(8)
C8B 0.0493(10) 0.0366(9) 0.0392(9) 0.0088(7) 0.0065(8) 0.0231(8)
C9B 0.0390(9) 0.0278(8) 0.0385(9) 0.0053(7) 0.0056(7) 0.0194(7)
C10B 0.0331(9) 0.0423(10) 0.0497(10) 0.0156(8) 0.0112(8) 0.0178(8)
C11B 0.0656(13) 0.0706(14) 0.0667(13) 0.0267(11) 0.0336(11) 0.0445(12)
C12B 0.0465(11) 0.0530(12) 0.0693(14) 0.0253(10) 0.0124(10) 0.0126(10)
C13B 0.0486(11) 0.0612(12) 0.0415(10) 0.0152(9) 0.0136(8) 0.0377(10)
C14B 0.0439(12) 0.0731(15) 0.0969(18) 0.0256(13) 0.0216(12) 0.0250(11)
C15B 0.0835(16) 0.0829(16) 0.0711(15) 0.0108(12) 0.0301(13) 0.0593(14)
C16B 0.0599(11) 0.0394(9) 0.0250(8) -0.0017(7) -0.0001(8) 0.0287(9)
C17B 0.0695(13) 0.0477(10) 0.0285(9) 0.0034(8) 0.0085(8) 0.0337(10)
C18B 0.0991(18) 0.0688(14) 0.0324(10) 0.0116(9) 0.0164(11) 0.0473(13)
C19B 0.117(2) 0.0865(17) 0.0293(10) 0.0097(11) -0.0032(12) 0.0615(17)
C20B 0.0903(17) 0.0764(15) 0.0369(11) -0.0015(10) -0.0131(11) 0.0501(14)
C21B 0.0658(13) 0.0505(11) 0.0312(9) -0.0085(8) -0.0097(8) 0.0352(10)
C22B 0.0611(12) 0.0505(11) 0.0393(10) 0.0129(8) 0.0170(9) 0.0263(10)
C23B 0.0897(17) 0.1016(19) 0.0525(13) 0.0101(12) 0.0222(12) 0.0630(16)
C24B 0.0770(17) 0.0673(16) 0.102(2) 0.0382(15) 0.0147(15) 0.0179(13)
C25B 0.0563(12) 0.0649(13) 0.0449(11) -0.0062(9) -0.0099(9) 0.0347(11)
C26B 0.0682(16) 0.0877(18) 0.0746(17) -0.0142(14) -0.0135(13) 0.0219(14)
C27B 0.0924(18) 0.118(2) 0.0616(14) 0.0060(14) -0.0008(13) 0.0793(18)

loop_
_atom_type_symbol
_atom_type_description
_atom_type_scat_dispersion_real
_atom_type_scat_dispersion_imag
_atom_type_scat_source
C C 0.0033 0.0016 'International Tables Vol C Tables 4.2.6.8 and 6.1.1.4'
H H 0.0000 0.0000 'International Tables Vol C Tables 4.2.6.8 and 6.1.1.4'
B B 0.0013 0.0007 'International Tables Vol C Tables 4.2.6.8 and 6.1.1.4'
N N 0.0061 0.0033 'International Tables Vol C Tables 4.2.6.8 and 6.1.1.4'
O O 0.0106 0.0060 'International Tables Vol C Tables 4.2.6.8 and 6.1.1.4'

loop_
_geom_angle_atom_site_label_1
_geom_angle_atom_site_label_2
_geom_angle_atom_site_label_3
_geom_angle
O1 B1 C1 111.74(12)
O1 B1 C12 107.39(12)
C1 B1 C12 104.37(11)
O1 B1 C1A 97.77(11)
C1 B1 C1A 109.01(12)
C12 B1 C1A 126.33(12)
O2 O1 B1 112.41(10)
C2 C1 C6 119.61(13)
C2 C1 B1 127.85(13)
C6 C1 B1 112.40(12)
C1 C2 C3 121.46(14)
C1 C2 H2 119.3
C3 C2 H2 119.3
C4 C3 C2 118.99(15)
C4 C3 H3 120.5
C2 C3 H3 120.5
C3 C4 C5 120.26(15)
C3 C4 H4 119.9
C5 C4 H4 119.9
C4 C5 C6 122.37(14)
C4 C5 H5 118.8
C6 C5 H5 118.8
C5 C6 C1 117.15(13)
C5 C6 B2 134.38(13)
C1 C6 B2 108.47(12)
N1A C1A N2A 103.86(12)
N1A C1A B1 132.46(13)
N2A C1A B1 122.81(12)
C1A N1A C2A 111.12(12)
C1A N1A C4A 128.42(12)
C2A N1A C4A 119.23(12)
C3A C2A N1A 106.92(13)
C3A C2A H2A 126.5
N1A C2A H2A 126.5
C2A C3A N2A 107.59(14)
C2A C3A H3A 126.2
N2A C3A H3A 126.2
C1A N2A C3A 110.48(12)
C1A N2A C16A 131.62(12)
C3A N2A C16A 117.44(12)
C9A C4A C5A 123.24(14)
C9A C4A N1A 119.31(13)
C5A C4A N1A 117.28(13)
C6A C5A C4A 116.92(15)
C6A C5A C10A 120.23(15)
C4A C5A C10A 122.85(14)
C7A C6A C5A 121.12(16)
C7A C6A H6A 119.4
C5A C6A H6A 119.4
C8A C7A C6A 120.47(16)
C8A C7A H7A 119.8
C6A C7A H7A 119.8
C7A C8A C9A 121.12(16)
C7A C8A H8A 119.4
C9A C8A H8A 119.4
C4A C9A C8A 117.04(15)
C4A C9A C13A 122.97(14)
C8A C9A C13A 119.99(14)
C11A C10A C5A 111.83(16)
C11A C10A C12A 111.11(17)
C5A C10A C12A 111.75(15)
C11A C10A H10A 107.3
C5A C10A H10A 107.3
C12A C10A H10A 107.3
C10A C11A H11A 109.5
C10A C11A H11B 109.5
H11A C11A H11B 109.5
C10A C11A H11C 109.5
H11A C11A H11C 109.5
H11B C11A H11C 109.5
C10A C12A H12A 109.5
C10A C12A H12B 109.5
H12A C12A H12B 109.5
C10A C12A H12C 109.5
H12A C12A H12C 109.5
H12B C12A H12C 109.5
C9A C13A C14A 111.42(14)
C9A C13A C15A 110.85(14)
C14A C13A C15A 111.30(15)
C9A C13A H13A 107.7
C14A C13A H13A 107.7
C15A C13A H13A 107.7
C13A C14A H14A 109.5
C13A C14A H14B 109.5
H14A C14A H14B 109.5
C13A C14A H14C 109.5
H14A C14A H14C 109.5
H14B C14A H14C 109.5
C13A C15A H15A 109.5
C13A C15A H15B 109.5
H15A C15A H15B 109.5
C13A C15A H15C 109.5
H15A C15A H15C 109.5
H15B C15A H15C 109.5
C17A C16A C21A 123.39(15)
C17A C16A N2A 118.28(15)
C21A C16A N2A 117.46(15)
C16A C17A C18A 116.60(18)
C16A C17A C22A 123.54(15)
C18A C17A C22A 119.86(17)
C19A C18A C17A 121.4(2)
C19A C18A H18A 119.3
C17A C18A H18A 119.3
C18A C19A C20A 120.40(18)
C18A C19A H19A 119.8
C20A C19A H19A 119.8
C19A C20A C21A 121.7(2)
C19A C20A H20A 119.2
C21A C20A H20A 119.2
C20A C21A C16A 116.54(18)
C20A C21A C25A 120.08(18)
C16A C21A C25A 123.36(15)
C17A C22A C24A 111.62(16)
C17A C22A C23A 111.82(16)
C24A C22A C23A 109.51(17)
C17A C22A H22A 107.9
C24A C22A H22A 107.9
C23A C22A H22A 107.9
C22A C23A H23A 109.5
C22A C23A H23B 109.5
H23A C23A H23B 109.5
C22A C23A H23C 109.5
H23A C23A H23C 109.5
H23B C23A H23C 109.5
C22A C24A H24A 109.5
C22A C24A H24B 109.5
H24A C24A H24B 109.5
C22A C24A H24C 109.5
H24A C24A H24C 109.5
H24B C24A H24C 109.5
C21A C25A C27A 112.59(17)
C21A C25A C26A 111.08(18)
C27A C25A C26A 111.40(19)
C21A C25A H25A 107.1
C27A C25A H25A 107.1
C26A C25A H25A 107.1
C25A C26A H26A 109.5
C25A C26A H26B 109.5
H26A C26A H26B 109.5
C25A C26A H26C 109.5
H26A C26A H26C 109.5
H26B C26A H26C 109.5
C25A C27A H27A 109.5
C25A C27A H27B 109.5
H27A C27A H27B 109.5
C25A C27A H27C 109.5
H27A C27A H27C 109.5
H27B C27A H27C 109.5
O2 B2 C6 107.70(12)
O2 B2 C7 110.13(12)
C6 B2 C7 106.60(12)
O2 B2 C1B 102.62(11)
C6 B2 C1B 123.64(12)
C7 B2 C1B 105.79(12)
O1 O2 B2 109.48(10)
C8 C7 C12 119.09(14)
C8 C7 B2 127.88(13)
C12 C7 B2 113.02(12)
C9 C8 C7 121.76(15)
C9 C8 H8 119.1
C7 C8 H8 119.1
C10 C9 C8 119.21(15)
C10 C9 H9 120.4
C8 C9 H9 120.4
C9 C10 C11 119.98(16)
C9 C10 H10 120.0
C11 C10 H10 120.0
C12 C11 C10 122.27(15)
C12 C11 H11 118.9
C10 C11 H11 118.9
C11 C12 C7 117.43(14)
C11 C12 B1 134.98(13)
C7 C12 B1 107.59(12)
N2B C1B N1B 104.35(12)
N2B C1B B2 122.73(13)
N1B C1B B2 130.71(13)
C1B N1B C2B 110.51(13)
C1B N1B C4B 128.67(12)
C2B N1B C4B 118.37(12)
C3B C2B N1B 107.19(14)
C3B C2B H2B 126.4
N1B C2B H2B 126.4
C2B C3B N2B 107.42(14)
C2B C3B H3B 126.3
N2B C3B H3B 126.3
C1B N2B C3B 110.51(13)
C1B N2B C16B 129.74(13)
C3B N2B C16B 119.28(13)
C9B C4B C5B 122.90(14)
C9B C4B N1B 120.91(13)
C5B C4B N1B 116.07(13)
C6B C5B C4B 117.10(15)
C6B C5B C10B 119.28(15)
C4B C5B C10B 123.52(14)
C7B C6B C5B 121.36(16)
C7B C6B H6B 119.3
C5B C6B H6B 119.3
C8B C7B C6B 119.99(16)
C8B C7B H7B 120.0
C6B C7B H7B 120.0
C7B C8B C9B 121.74(16)
C7B C8B H8B 119.1
C9B C8B H8B 119.1
C8B C9B C4B 116.89(15)
C8B C9B C13B 118.86(15)
C4B C9B C13B 124.24(14)
C5B C10B C11B 112.41(14)
C5B C10B C12B 110.36(15)
C11B C10B C12B 110.70(16)
C5B C10B H10B 107.7
C11B C10B H10B 107.7
C12B C10B H10B 107.7
C10B C11B H11D 109.5
C10B C11B H11E 109.5
H11D C11B H11E 109.5
C10B C11B H11F 109.5
H11D C11B H11F 109.5
H11E C11B H11F 109.5
C10B C12B H12D 109.5
C10B C12B H12E 109.5
H12D C12B H12E 109.5
C10B C12B H12F 109.5
H12D C12B H12F 109.5
H12E C12B H12F 109.5
C9B C13B C15B 111.20(16)
C9B C13B C14B 112.02(15)
C15B C13B C14B 110.87(17)
C9B C13B H13B 107.5
C15B C13B H13B 107.5
C14B C13B H13B 107.5
C13B C14B H14D 109.5
C13B C14B H14E 109.5
H14D C14B H14E 109.5
C13B C14B H14F 109.5
H14D C14B H14F 109.5
H14E C14B H14F 109.5
C13B C15B H15D 109.5
C13B C15B H15E 109.5
H15D C15B H15E 109.5
C13B C15B H15F 109.5
H15D C15B H15F 109.5
H15E C15B H15F 109.5
C21B C16B C17B 123.39(17)
C21B C16B N2B 118.41(16)
C17B C16B N2B 117.79(15)
C18B C17B C16B 116.67(19)
C18B C17B C22B 119.60(19)
C16B C17B C22B 123.73(16)
C19B C18B C17B 121.1(2)
C19B C18B H18B 119.4
C17B C18B H18B 119.4
C20B C19B C18B 120.5(2)
C20B C19B H19B 119.7
C18B C19B H19B 119.7
C19B C20B C21B 121.7(2)
C19B C20B H20B 119.2
C21B C20B H20B 119.2
C20B C21B C16B 116.6(2)
C20B C21B C25B 119.18(19)
C16B C21B C25B 124.19(17)
C17B C22B C24B 112.46(18)
C17B C22B C23B 110.46(16)
C24B C22B C23B 112.3(2)
C17B C22B H22B 107.1
C24B C22B H22B 107.1
C23B C22B H22B 107.1
C22B C23B H23D 109.5
C22B C23B H23E 109.5
H23D C23B H23E 109.5
C22B C23B H23F 109.5
H23D C23B H23F 109.5
H23E C23B H23F 109.5
C22B C24B H24D 109.5
C22B C24B H24E 109.5
H24D C24B H24E 109.5
C22B C24B H24F 109.5
H24D C24B H24F 109.5
H24E C24B H24F 109.5
C21B C25B C26B 111.95(18)
C21B C25B C27B 110.19(19)
C26B C25B C27B 111.05(19)
C21B C25B H25B 107.8
C26B C25B H25B 107.8
C27B C25B H25B 107.8
C25B C26B H26D 109.5
C25B C26B H26E 109.5
H26D C26B H26E 109.5
C25B C26B H26F 109.5
H26D C26B H26F 109.5
H26E C26B H26F 109.5
C25B C27B H27D 109.5
C25B C27B H27E 109.5
H27D C27B H27E 109.5
C25B C27B H27F 109.5
H27D C27B H27F 109.5
H27E C27B H27F 109.5

loop_
_geom_bond_atom_site_label_1
_geom_bond_atom_site_label_2
_geom_bond_distance
B1 O1 1.5029(19)
B1 C1 1.622(2)
B1 C12 1.627(2)
B1 C1A 1.656(2)
O1 O2 1.4733(14)
C1 C2 1.389(2)
C1 C6 1.431(2)
C2 C3 1.391(2)
C2 H2 0.9500
C3 C4 1.380(2)
C3 H3 0.9500
C4 C5 1.384(2)
C4 H4 0.9500
C5 C6 1.388(2)
C5 H5 0.9500
C6 B2 1.629(2)
C1A N1A 1.3606(18)
C1A N2A 1.3680(18)
N1A C2A 1.3810(19)
N1A C4A 1.4497(18)
C2A C3A 1.329(2)
C2A H2A 0.9500
C3A N2A 1.3806(19)
C3A H3A 0.9500
N2A C16A 1.4592(19)
C4A C9A 1.391(2)
C4A C5A 1.401(2)
C5A C6A 1.387(2)
C5A C10A 1.519(2)
C6A C7A 1.380(3)
C6A H6A 0.9500
C7A C8A 1.373(3)
C7A H7A 0.9500
C8A C9A 1.393(2)
C8A H8A 0.9500
C9A C13A 1.514(2)
C10A C11A 1.512(3)
C10A C12A 1.528(3)
C10A H10A 1.0000
C11A H11A 0.9800
C11A H11B 0.9800
C11A H11C 0.9800
C12A H12A 0.9800
C12A H12B 0.9800
C12A H12C 0.9800
C13A C14A 1.525(2)
C13A C15A 1.530(2)
C13A H13A 1.0000
C14A H14A 0.9800
C14A H14B 0.9800
C14A H14C 0.9800
C15A H15A 0.9800
C15A H15B 0.9800
C15A H15C 0.9800
C16A C17A 1.393(2)
C16A C21A 1.403(2)
C17A C18A 1.400(2)
C17A C22A 1.508(3)
C18A C19A 1.369(3)
C18A H18A 0.9500
C19A C20A 1.369(3)
C19A H19A 0.9500
C20A C21A 1.390(3)
C20A H20A 0.9500
C21A C25A 1.509(3)
C22A C24A 1.524(2)
C22A C23A 1.529(3)
C22A H22A 1.0000
C23A H23A 0.9800
C23A H23B 0.9800
C23A H23C 0.9800
C24A H24A 0.9800
C24A H24B 0.9800
C24A H24C 0.9800
C25A C27A 1.522(3)
C25A C26A 1.528(3)
C25A H25A 1.0000
C26A H26A 0.9800
C26A H26B 0.9800
C26A H26C 0.9800
C27A H27A 0.9800
C27A H27B 0.9800
C27A H27C 0.9800
B2 O2 1.492(2)
B2 C7 1.637(2)
B2 C1B 1.646(2)
C7 C8 1.389(2)
C7 C12 1.428(2)
C8 C9 1.387(2)
C8 H8 0.9500
C9 C10 1.373(2)
C9 H9 0.9500
C10 C11 1.388(2)
C10 H10 0.9500
C11 C12 1.388(2)
C11 H11 0.9500
C1B N2B 1.3655(19)
C1B N1B 1.3668(19)
N1B C2B 1.3863(19)
N1B C4B 1.4622(19)
C2B C3B 1.334(2)
C2B H2B 0.9500
C3B N2B 1.384(2)
C3B H3B 0.9500
N2B C16B 1.461(2)
C4B C9B 1.395(2)
C4B C5B 1.402(2)
C5B C6B 1.392(2)
C5B C10B 1.521(2)
C6B C7B 1.377(2)
C6B H6B 0.9500
C7B C8B 1.374(2)
C7B H7B 0.9500
C8B C9B 1.393(2)
C8B H8B 0.9500
C9B C13B 1.513(2)
C10B C11B 1.527(2)
C10B C12B 1.532(2)
C10B H10B 1.0000
C11B H11D 0.9800
C11B H11E 0.9800
C11B H11F 0.9800
C12B H12D 0.9800
C12B H12E 0.9800
C12B H12F 0.9800
C13B C15B 1.520(3)
C13B C14B 1.527(3)
C13B H13B 1.0000
C14B H14D 0.9800
C14B H14E 0.9800
C14B H14F 0.9800
C15B H15D 0.9800
C15B H15E 0.9800
C15B H15F 0.9800
C16B C21B 1.397(3)
C16B C17B 1.400(3)
C17B C18B 1.394(3)
C17B C22B 1.510(3)
C18B C19B 1.379(3)
C18B H18B 0.9500
C19B C20B 1.364(3)
C19B H19B 0.9500
C20B C21B 1.394(3)
C20B H20B 0.9500
C21B C25B 1.505(3)
C22B C24B 1.517(3)
C22B C23B 1.532(3)
C22B H22B 1.0000
C23B H23D 0.9800
C23B H23E 0.9800
C23B H23F 0.9800
C24B H24D 0.9800
C24B H24E 0.9800
C24B H24F 0.9800
C25B C26B 1.530(3)
C25B C27B 1.533(3)
C25B H25B 1.0000
C26B H26D 0.9800
C26B H26E 0.9800
C26B H26F 0.9800
C27B H27D 0.9800
C27B H27E 0.9800
C27B H27F 0.9800

loop_
_geom_torsion_atom_site_label_1
_geom_torsion_atom_site_label_2
_geom_torsion_atom_site_label_3
_geom_torsion_atom_site_label_4
_geom_torsion
C1 B1 O1 O2 45.57(15)
C12 B1 O1 O2 -68.31(14)
C1A B1 O1 O2 159.67(10)
O1 B1 C1 C2 131.53(15)
C12 B1 C1 C2 -112.73(16)
C1A B1 C1 C2 24.6(2)
O1 B1 C1 C6 -52.74(16)
C12 B1 C1 C6 63.00(15)
C1A B1 C1 C6 -159.68(12)
C6 C1 C2 C3 1.6(2)
B1 C1 C2 C3 177.09(14)
C1 C2 C3 C4 1.8(2)
C2 C3 C4 C5 -2.4(2)
C3 C4 C5 C6 -0.5(2)
C4 C5 C6 C1 3.9(2)
C4 C5 C6 B2 -176.41(16)
C2 C1 C6 C5 -4.4(2)
B1 C1 C6 C5 179.51(13)
C2 C1 C6 B2 175.84(13)
B1 C1 C6 B2 -0.28(16)
O1 B1 C1A N1A 147.52(15)
C1 B1 C1A N1A -96.22(18)
C12 B1 C1A N1A 29.2(2)
O1 B1 C1A N2A -44.96(16)
C1 B1 C1A N2A 71.30(16)
C12 B1 C1A N2A -163.31(14)
N2A C1A N1A C2A -1.35(16)
B1 C1A N1A C2A 167.86(15)
N2A C1A N1A C4A 165.72(13)
B1 C1A N1A C4A -25.1(2)
C1A N1A C2A C3A 0.74(18)
C4A N1A C2A C3A -167.67(14)
N1A C2A C3A N2A 0.21(18)
N1A C1A N2A C3A 1.48(16)
B1 C1A N2A C3A -169.06(13)
N1A C1A N2A C16A -170.32(15)
B1 C1A N2A C16A 19.1(2)
C2A C3A N2A C1A -1.09(18)
C2A C3A N2A C16A 172.01(14)
C1A N1A C4A C9A 105.42(17)
C2A N1A C4A C9A -88.41(17)
C1A N1A C4A C5A -79.33(19)
C2A N1A C4A C5A 86.84(17)
C9A C4A C5A C6A -3.8(2)
N1A C4A C5A C6A -178.80(13)
C9A C4A C5A C10A 176.27(15)
N1A C4A C5A C10A 1.2(2)
C4A C5A C6A C7A 2.0(2)
C10A C5A C6A C7A -178.06(16)
C5A C6A C7A C8A 0.6(3)
C6A C7A C8A C9A -1.5(3)
C5A C4A C9A C8A 2.8(2)
N1A C4A C9A C8A 177.80(13)
C5A C4A C9A C13A -177.05(14)
N1A C4A C9A C13A -2.1(2)
C7A C8A C9A C4A -0.1(2)
C7A C8A C9A C13A 179.79(15)
C6A C5A C10A C11A -72.6(2)
C4A C5A C10A C11A 107.4(2)
C6A C5A C10A C12A 52.7(2)
C4A C5A C10A C12A -127.33(18)
C4A C9A C13A C14A -118.10(17)
C8A C9A C13A C14A 62.00(19)
C4A C9A C13A C15A 117.37(17)
C8A C9A C13A C15A -62.5(2)
C1A N2A C16A C17A -110.73(18)
C3A N2A C16A C17A 77.93(18)
C1A N2A C16A C21A 79.6(2)
C3A N2A C16A C21A -91.73(18)
C21A C16A C17A C18A 0.4(2)
N2A C16A C17A C18A -168.56(14)
C21A C16A C17A C22A 179.99(15)
N2A C16A C17A C22A 11.0(2)
C16A C17A C18A C19A 0.0(3)
C22A C17A C18A C19A -179.53(18)
C17A C18A C19A C20A -0.6(3)
C18A C19A C20A C21A 0.7(3)
C19A C20A C21A C16A -0.2(3)
C19A C20A C21A C25A 178.21(19)
C17A C16A C21A C20A -0.4(3)
N2A C16A C21A C20A 168.74(15)
C17A C16A C21A C25A -178.73(16)
N2A C16A C21A C25A -9.6(2)
C16A C17A C22A C24A 126.95(17)
C18A C17A C22A C24A -53.5(2)
C16A C17A C22A C23A -109.97(19)
C18A C17A C22A C23A 69.6(2)
C20A C21A C25A C27A 51.6(2)
C16A C21A C25A C27A -130.07(19)
C20A C21A C25A C26A -74.1(2)
C16A C21A C25A C26A 104.2(2)
C5 C6 B2 O2 -119.84(18)
C1 C6 B2 O2 59.90(15)
C5 C6 B2 C7 121.99(18)
C1 C6 B2 C7 -58.27(15)
C5 C6 B2 C1B -0.6(3)
C1 C6 B2 C1B 179.09(13)
B1 O1 O2 B2 13.67(15)
C6 B2 O2 O1 -68.27(14)
C7 B2 O2 O1 47.60(14)
C1B B2 O2 O1 159.87(10)
O2 B2 C7 C8 120.71(16)
C6 B2 C7 C8 -122.72(16)
C1B B2 C7 C8 10.5(2)
O2 B2 C7 C12 -60.48(16)
C6 B2 C7 C12 56.09(15)
C1B B2 C7 C12 -170.68(12)
C12 C7 C8 C9 -4.1(2)
B2 C7 C8 C9 174.61(15)
C7 C8 C9 C10 -0.5(3)
C8 C9 C10 C11 3.5(3)
C9 C10 C11 C12 -1.8(3)
C10 C11 C12 C7 -2.8(2)
C10 C11 C12 B1 177.82(16)
C8 C7 C12 C11 5.6(2)
B2 C7 C12 C11 -173.29(13)
C8 C7 C12 B1 -174.81(13)
B2 C7 C12 B1 6.27(16)
O1 B1 C12 C11 -126.71(18)
C1 B1 C12 C11 114.54(18)
C1A B1 C12 C11 -12.7(3)
O1 B1 C12 C7 53.85(15)
C1 B1 C12 C7 -64.89(14)
C1A B1 C12 C7 167.82(13)
O2 B2 C1B N2B -37.19(18)
C6 B2 C1B N2B -158.73(14)
C7 B2 C1B N2B 78.27(17)
O2 B2 C1B N1B 162.49(14)
C6 B2 C1B N1B 40.9(2)
C7 B2 C1B N1B -82.05(18)
N2B C1B N1B C2B -1.46(16)
B2 C1B N1B C2B 161.53(15)
N2B C1B N1B C4B 160.16(14)
B2 C1B N1B C4B -36.8(2)
C1B N1B C2B C3B 1.03(18)
C4B N1B C2B C3B -162.73(14)
N1B C2B C3B N2B -0.14(18)
N1B C1B N2B C3B 1.37(17)
B2 C1B N2B C3B -163.35(14)
N1B C1B N2B C16B -170.56(15)
B2 C1B N2B C16B 24.7(2)
C2B C3B N2B C1B -0.79(19)
C2B C3B N2B C16B 172.10(15)
C1B N1B C4B C9B 99.92(18)
C2B N1B C4B C9B -99.68(16)
C1B N1B C4B C5B -83.98(18)
C2B N1B C4B C5B 76.42(17)
C9B C4B C5B C6B -1.0(2)
N1B C4B C5B C6B -176.98(13)
C9B C4B C5B C10B -177.26(14)
N1B C4B C5B C10B 6.7(2)
C4B C5B C6B C7B -0.2(2)
C10B C5B C6B C7B 176.23(15)
C5B C6B C7B C8B 0.7(3)
C6B C7B C8B C9B -0.1(3)
C7B C8B C9B C4B -1.1(2)
C7B C8B C9B C13B 179.89(16)
C5B C4B C9B C8B 1.6(2)
N1B C4B C9B C8B 177.42(13)
C5B C4B C9B C13B -179.41(15)
N1B C4B C9B C13B -3.6(2)
C6B C5B C10B C11B 57.1(2)
C4B C5B C10B C11B -126.69(17)
C6B C5B C10B C12B -67.0(2)
C4B C5B C10B C12B 109.19(18)
C8B C9B C13B C15B 64.5(2)
C4B C9B C13B C15B -114.50(18)
C8B C9B C13B C14B -60.2(2)
C4B C9B C13B C14B 120.82(18)
C1B N2B C16B C21B -114.36(18)
C3B N2B C16B C21B 74.31(19)
C1B N2B C16B C17B 72.7(2)
C3B N2B C16B C17B -98.61(18)
C21B C16B C17B C18B -1.3(3)
N2B C16B C17B C18B 171.29(15)
C21B C16B C17B C22B 179.42(16)
N2B C16B C17B C22B -8.0(2)
C16B C17B C18B C19B 0.0(3)
C22B C17B C18B C19B 179.33(19)
C17B C18B C19B C20B 0.9(3)
C18B C19B C20B C21B -0.6(3)
C19B C20B C21B C16B -0.6(3)
C19B C20B C21B C25B 177.34(19)
C17B C16B C21B C20B 1.6(3)
N2B C16B C21B C20B -170.93(15)
C17B C16B C21B C25B -176.26(16)
N2B C16B C21B C25B 11.2(2)
C18B C17B C22B C24B 47.4(2)
C16B C17B C22B C24B -133.3(2)
C18B C17B C22B C23B -78.8(2)
C16B C17B C22B C23B 100.5(2)
C20B C21B C25B C26B 62.0(3)
C16B C21B C25B C26B -120.2(2)
C20B C21B C25B C27B -62.1(2)
C16B C21B C25B C27B 115.7(2)
